data_7121163
loop_
_publ_author_name
'Nie, Weixuan'
'McCrory, Charles C. L.'

_publ_section_title
;
 Electrocatalytic CO<sub>2</sub> reduction by a cobalt
 bis(pyridylmonoimine) complex: effect of acid concentration on catalyst
 activity and stability.
;
_journal_issue 13
_journal_name_full 'Chemical communications (Cambridge, England)'
_journal_page_first 1579
_journal_page_last 1582
_journal_paper_doi 10.1039/c7cc08546j
_journal_volume 54
_journal_year 2018
_chemical_formula_sum 'C16 H18 Br3 Co N4'
_chemical_formula_weight 565.00
_space_group_crystal_system triclinic
_space_group_IT_number 2
_space_group_name_Hall '-P 1'
_space_group_name_H-M_alt 'P -1'
_symmetry_space_group_name_Hall '-P 1'
_symmetry_space_group_name_H-M 'P -1'
_atom_sites_solution_hydrogens geom
_audit_creation_method SHELXL-2013
_audit_update_record
;
2017-08-30 deposited with the CCDC.
2018-01-17 downloaded from the CCDC.
;
_cell_angle_alpha 85.313(4)
_cell_angle_beta 71.078(4)
_cell_angle_gamma 86.856(4)
_cell_formula_units_Z 2
_cell_length_a 8.2736(4)
_cell_length_b 10.7007(5)
_cell_length_c 11.1674(4)
_cell_measurement_reflns_used 10872
_cell_measurement_temperature 293(2)
_cell_measurement_theta_max 69.0500
_cell_measurement_theta_min 4.1120
_cell_volume 931.71(7)
_computing_cell_refinement 'CrysAlisPro 1.171.38.41 (Rigaku OD, 2015)'
_computing_data_collection 'CrystalClear-SM Expert 2.0 r16 (Rigaku, 2014)'
_computing_data_reduction 'CrysAlisPro 1.171.38.41 (Rigaku OD, 2015)'
_computing_structure_refinement 'SHELXL-2013 (Sheldrick, 2013)'
_diffrn_ambient_temperature 293(2)
_diffrn_measured_fraction_theta_full 0.975
_diffrn_measured_fraction_theta_max 0.961
_diffrn_measurement_device_type 'Rigaku Saturn944+ CCD'
_diffrn_measurement_method '\w scans'
_diffrn_radiation_type CuK\a
_diffrn_radiation_wavelength 1.54178
_diffrn_reflns_av_R_equivalents 0.0293
_diffrn_reflns_av_unetI/netI 0.0190
_diffrn_reflns_Laue_measured_fraction_full 0.975
_diffrn_reflns_Laue_measured_fraction_max 0.961
_diffrn_reflns_limit_h_max 10
_diffrn_reflns_limit_h_min -9
_diffrn_reflns_limit_k_max 12
_diffrn_reflns_limit_k_min -12
_diffrn_reflns_limit_l_max 13
_diffrn_reflns_limit_l_min -13
_diffrn_reflns_number 13611
_diffrn_reflns_point_group_measured_fraction_full 0.975
_diffrn_reflns_point_group_measured_fraction_max 0.961
_diffrn_reflns_theta_full 67.679
_diffrn_reflns_theta_max 69.381
_diffrn_reflns_theta_min 4.147
_diffrn_source 'micro-focus rotating anode'
_exptl_absorpt_coefficient_mu 14.799
_exptl_absorpt_correction_T_max 0.319
_exptl_absorpt_correction_T_min 0.071
_exptl_absorpt_correction_type multi-scan
_exptl_crystal_colour green
_exptl_crystal_density_diffrn 2.014
_exptl_crystal_description block
_exptl_crystal_F_000 548
_exptl_crystal_size_max 0.4
_exptl_crystal_size_mid 0.2
_exptl_crystal_size_min 0.1
_refine_diff_density_max 0.531
_refine_diff_density_min -0.808
_refine_diff_density_rms 0.155
_refine_ls_extinction_coef 0.00282(17)
_refine_ls_extinction_expression Fc^*^=kFc[1+0.001xFc^2^\l^3^/sin(2\q)]^-1/4^
_refine_ls_extinction_method SHELXL
_refine_ls_goodness_of_fit_ref 1.005
_refine_ls_hydrogen_treatment constr
_refine_ls_matrix_type full
_refine_ls_number_parameters 220
_refine_ls_number_reflns 3345
_refine_ls_number_restraints 0
_refine_ls_restrained_S_all 1.005
_refine_ls_R_factor_all 0.0254
_refine_ls_R_factor_gt 0.0252
_refine_ls_shift/su_max 0.001
_refine_ls_shift/su_mean 0.000
_refine_ls_structure_factor_coef Fsqd
_refine_ls_weighting_details 'w=1/[\s^2^(Fo^2^)+(0.0424P)^2^+1.4551P] where P=(Fo^2^+2Fc^2^)/3'
_refine_ls_weighting_scheme calc
_refine_ls_wR_factor_gt 0.0637
_refine_ls_wR_factor_ref 0.0638
_reflns_Friedel_coverage 0.000
_reflns_number_gt 3332
_reflns_number_total 3345
_reflns_threshold_expression 'I > 2\s(I)'
_cod_data_source_file c7cc08546j2.cif
_cod_data_source_block 1
_cod_depositor_comments 'Adding full bibliography for 7121163.cif.'
_cod_database_code 7121163
_shelx_space_group_comment
;
The symmetry employed for this shelxl refinement is uniquely defined
by the following loop, which should always be used as a source of
symmetry information in preference to the above space-group names.
They are only intended as comments.
;
_shelxl_version_number 2013-4

loop_
_space_group_symop_operation_xyz
'x, y, z'
'-x, -y, -z'

loop_
_atom_site_label
_atom_site_type_symbol
_atom_site_fract_x
_atom_site_fract_y
_atom_site_fract_z
_atom_site_U_iso_or_equiv
_atom_site_adp_type
_atom_site_occupancy
_atom_site_site_symmetry_order
_atom_site_calc_flag
_atom_site_refinement_flags_posn
_atom_site_refinement_flags_adp
Co1 Co 0.61361(5) 0.26079(3) 0.24346(3) 0.00686(11) Uani 1 1 d . .
Br1 Br 0.48486(3) 0.46495(2) 0.22276(2) 0.00975(9) Uani 1 1 d . .
Br2 Br 0.74943(3) 0.06128(2) 0.26588(2) 0.01060(9) Uani 1 1 d . .
Br3 Br -0.06645(4) 0.23957(2) 0.71420(2) 0.01722(10) Uani 1 1 d . .
C1 C 0.5566(3) 0.2130(2) -0.0021(2) 0.0110(5) Uani 1 1 d . .
H1 H 0.6549 0.2565 -0.0459 0.013 Uiso 1 1 calc R U
C2 C 0.4655(3) 0.1627(2) -0.0705(2) 0.0132(5) Uani 1 1 d . .
H2 H 0.5037 0.1720 -0.1587 0.016 Uiso 1 1 calc R U
C3 C 0.3181(3) 0.0988(2) -0.0073(3) 0.0139(5) Uani 1 1 d . .
H3 H 0.2571 0.0629 -0.0519 0.017 Uiso 1 1 calc R U
C4 C 0.2628(3) 0.0892(2) 0.1251(2) 0.0122(5) Uani 1 1 d . .
H4 H 0.1632 0.0479 0.1707 0.015 Uiso 1 1 calc R U
C5 C 0.3595(3) 0.1426(2) 0.1874(2) 0.0097(5) Uani 1 1 d . .
C6 C 0.3098(3) 0.1425(2) 0.3266(2) 0.0107(5) Uani 1 1 d . .
C7 C 0.1549(3) 0.0774(3) 0.4098(2) 0.0160(5) Uani 1 1 d . .
H7A H 0.1427 0.0871 0.4970 0.024 Uiso 1 1 calc R U
H7B H 0.1662 -0.0102 0.3947 0.024 Uiso 1 1 calc R U
H7C H 0.0559 0.1131 0.3914 0.024 Uiso 1 1 calc R U
C8 C 0.4082(3) 0.2052(2) 0.4972(2) 0.0134(5) Uani 1 1 d . .
H8A H 0.4454 0.1248 0.5277 0.016 Uiso 1 1 calc R U
H8B H 0.2922 0.2236 0.5504 0.016 Uiso 1 1 calc R U
C9 C 0.5264(3) 0.3077(2) 0.5027(2) 0.0132(5) Uani 1 1 d . .
H9A H 0.4633 0.3872 0.5179 0.016 Uiso 1 1 calc R U
H9B H 0.5735 0.2868 0.5711 0.016 Uiso 1 1 calc R U
C10 C 0.8036(3) 0.3765(2) 0.3577(2) 0.0100(5) Uani 1 1 d . .
C11 C 0.8558(3) 0.4399(3) 0.4520(2) 0.0150(5) Uani 1 1 d . .
H11A H 0.7588 0.4498 0.5266 0.022 Uiso 1 1 calc R U
H11B H 0.8990 0.5208 0.4163 0.022 Uiso 1 1 calc R U
H11C H 0.9433 0.3900 0.4741 0.022 Uiso 1 1 calc R U
C12 C 0.9130(3) 0.3757(2) 0.2244(2) 0.0100(5) Uani 1 1 d . .
C13 C 1.0758(3) 0.4228(2) 0.1802(2) 0.0123(5) Uani 1 1 d . .
H13 H 1.1197 0.4617 0.2340 0.015 Uiso 1 1 calc R U
C14 C 1.1726(3) 0.4110(2) 0.0538(2) 0.0131(5) Uani 1 1 d . .
H14 H 1.2825 0.4417 0.0216 0.016 Uiso 1 1 calc R U
C15 C 1.1025(3) 0.3531(2) -0.0229(2) 0.0124(5) Uani 1 1 d . .
H15 H 1.1652 0.3439 -0.1077 0.015 Uiso 1 1 calc R U
C16 C 0.9377(3) 0.3084(2) 0.0270(2) 0.0093(5) Uani 1 1 d . .
H16 H 0.8923 0.2684 -0.0252 0.011 Uiso 1 1 calc R U
N1 N 0.5081(3) 0.20120(19) 0.12448(19) 0.0097(4) Uani 1 1 d . .
N2 N 0.4141(3) 0.20055(19) 0.36418(19) 0.0099(4) Uani 1 1 d . .
N3 N 0.6648(3) 0.31734(19) 0.38028(19) 0.0096(4) Uani 1 1 d . .
N4 N 0.8423(3) 0.32107(19) 0.14804(19) 0.0092(4) Uani 1 1 d . .

loop_
_atom_site_aniso_label
_atom_site_aniso_U_11
_atom_site_aniso_U_22
_atom_site_aniso_U_33
_atom_site_aniso_U_23
_atom_site_aniso_U_13
_atom_site_aniso_U_12
Co1 0.0077(2) 0.0087(2) 0.0045(2) 0.00056(16) -0.00216(16) -0.00342(16)
Br1 0.00959(14) 0.01104(15) 0.00861(14) -0.00003(9) -0.00286(10) -0.00149(9)
Br2 0.01347(15) 0.00986(15) 0.00920(14) 0.00129(10) -0.00484(10) -0.00205(10)
Br3 0.02346(17) 0.01573(16) 0.00941(15) -0.00101(10) -0.00047(11) -0.00389(11)
C1 0.0129(12) 0.0121(12) 0.0083(11) 0.0001(9) -0.0041(9) 0.0005(9)
C2 0.0167(13) 0.0143(12) 0.0096(11) -0.0023(10) -0.0060(10) 0.0044(10)
C3 0.0144(12) 0.0132(13) 0.0183(13) -0.0069(10) -0.0104(10) 0.0026(10)
C4 0.0106(12) 0.0103(12) 0.0169(13) -0.0024(10) -0.0059(10) -0.0002(9)
C5 0.0093(11) 0.0094(11) 0.0104(12) -0.0015(9) -0.0029(9) -0.0001(9)
C6 0.0098(11) 0.0093(11) 0.0117(12) -0.0008(9) -0.0015(9) -0.0011(9)
C7 0.0143(13) 0.0182(13) 0.0137(12) -0.0006(10) -0.0008(10) -0.0087(10)
C8 0.0149(12) 0.0168(13) 0.0071(11) 0.0003(10) -0.0009(10) -0.0072(10)
C9 0.0155(13) 0.0180(13) 0.0050(11) -0.0001(10) -0.0007(10) -0.0077(10)
C10 0.0103(12) 0.0106(12) 0.0100(11) 0.0020(9) -0.0050(9) -0.0013(9)
C11 0.0165(13) 0.0184(13) 0.0119(12) -0.0004(10) -0.0066(10) -0.0063(10)
C12 0.0118(12) 0.0086(11) 0.0106(12) 0.0016(9) -0.0054(10) -0.0011(9)
C13 0.0130(12) 0.0103(12) 0.0154(12) 0.0021(10) -0.0075(10) -0.0033(9)
C14 0.0098(12) 0.0113(12) 0.0173(13) 0.0052(10) -0.0045(10) -0.0012(9)
C15 0.0101(12) 0.0124(12) 0.0119(12) 0.0044(10) -0.0010(9) 0.0013(9)
C16 0.0115(12) 0.0096(12) 0.0070(11) 0.0008(9) -0.0036(9) 0.0005(9)
N1 0.0100(10) 0.0091(10) 0.0102(10) -0.0013(8) -0.0033(8) -0.0006(8)
N2 0.0118(10) 0.0092(10) 0.0084(10) -0.0002(8) -0.0026(8) -0.0024(8)
N3 0.0126(10) 0.0098(10) 0.0061(9) 0.0014(8) -0.0028(8) -0.0021(8)
N4 0.0104(10) 0.0080(10) 0.0092(10) 0.0028(8) -0.0038(8) -0.0015(8)

loop_
_atom_type_symbol
_atom_type_description
_atom_type_scat_dispersion_real
_atom_type_scat_dispersion_imag
_atom_type_scat_source
C C 0.0181 0.0091 'International Tables Vol C Tables 4.2.6.8 and 6.1.1.4'
H H 0.0000 0.0000 'International Tables Vol C Tables 4.2.6.8 and 6.1.1.4'
N N 0.0311 0.0180 'International Tables Vol C Tables 4.2.6.8 and 6.1.1.4'
Co Co -2.3653 3.6143 'International Tables Vol C Tables 4.2.6.8 and 6.1.1.4'
Br Br -0.6763 1.2805 'International Tables Vol C Tables 4.2.6.8 and 6.1.1.4'

loop_
_geom_angle_atom_site_label_1
_geom_angle_atom_site_label_2
_geom_angle_atom_site_label_3
_geom_angle
N3 Co1 N2 85.81(9)
N3 Co1 N4 82.78(9)
N2 Co1 N4 167.50(9)
N3 Co1 N1 167.50(9)
N2 Co1 N1 82.52(9)
N4 Co1 N1 109.22(9)
N3 Co1 Br2 91.40(6)
N2 Co1 Br2 88.44(6)
N4 Co1 Br2 86.76(6)
N1 Co1 Br2 92.75(6)
N3 Co1 Br1 87.00(6)
N2 Co1 Br1 92.69(6)
N4 Co1 Br1 91.79(6)
N1 Co1 Br1 89.08(6)
Br2 Co1 Br1 177.965(19)
N1 C1 C2 122.4(2)
N1 C1 H1 118.8
C2 C1 H1 118.8
C3 C2 C1 119.8(2)
C3 C2 H2 120.1
C1 C2 H2 120.1
C2 C3 C4 118.4(2)
C2 C3 H3 120.8
C4 C3 H3 120.8
C5 C4 C3 118.6(2)
C5 C4 H4 120.7
C3 C4 H4 120.7
N1 C5 C4 122.6(2)
N1 C5 C6 114.1(2)
C4 C5 C6 123.3(2)
N2 C6 C5 113.1(2)
N2 C6 C7 125.9(2)
C5 C6 C7 121.0(2)
C6 C7 H7A 109.5
C6 C7 H7B 109.5
H7A C7 H7B 109.5
C6 C7 H7C 109.5
H7A C7 H7C 109.5
H7B C7 H7C 109.5
N2 C8 C9 108.11(19)
N2 C8 H8A 110.1
C9 C8 H8A 110.1
N2 C8 H8B 110.1
C9 C8 H8B 110.1
H8A C8 H8B 108.4
N3 C9 C8 107.9(2)
N3 C9 H9A 110.1
C8 C9 H9A 110.1
N3 C9 H9B 110.1
C8 C9 H9B 110.1
H9A C9 H9B 108.4
N3 C10 C12 112.9(2)
N3 C10 C11 125.8(2)
C12 C10 C11 121.3(2)
C10 C11 H11A 109.5
C10 C11 H11B 109.5
H11A C11 H11B 109.5
C10 C11 H11C 109.5
H11A C11 H11C 109.5
H11B C11 H11C 109.5
N4 C12 C13 122.5(2)
N4 C12 C10 114.2(2)
C13 C12 C10 123.3(2)
C12 C13 C14 118.8(2)
C12 C13 H13 120.6
C14 C13 H13 120.6
C15 C14 C13 118.8(2)
C15 C14 H14 120.6
C13 C14 H14 120.6
C14 C15 C16 119.7(2)
C14 C15 H15 120.2
C16 C15 H15 120.2
N4 C16 C15 122.1(2)
N4 C16 H16 119.0
C15 C16 H16 119.0
C1 N1 C5 118.0(2)
C1 N1 Co1 130.62(18)
C5 N1 Co1 111.31(16)
C6 N2 C8 125.5(2)
C6 N2 Co1 118.62(17)
C8 N2 Co1 114.88(16)
C10 N3 C9 125.4(2)
C10 N3 Co1 118.39(17)
C9 N3 Co1 115.39(16)
C16 N4 C12 118.2(2)
C16 N4 Co1 130.27(18)
C12 N4 Co1 111.36(16)

loop_
_geom_bond_atom_site_label_1
_geom_bond_atom_site_label_2
_geom_bond_distance
Co1 N3 1.865(2)
Co1 N2 1.868(2)
Co1 N4 1.961(2)
Co1 N1 1.971(2)
Co1 Br2 2.3906(4)
Co1 Br1 2.4047(4)
C1 N1 1.335(3)
C1 C2 1.388(4)
C1 H1 0.9300
C2 C3 1.382(4)
C2 H2 0.9300
C3 C4 1.396(4)
C3 H3 0.9300
C4 C5 1.388(4)
C4 H4 0.9300
C5 N1 1.360(3)
C5 C6 1.473(3)
C6 N2 1.281(3)
C6 C7 1.487(3)
C7 H7A 0.9600
C7 H7B 0.9600
C7 H7C 0.9600
C8 N2 1.475(3)
C8 C9 1.527(3)
C8 H8A 0.9700
C8 H8B 0.9700
C9 N3 1.471(3)
C9 H9A 0.9700
C9 H9B 0.9700
C10 N3 1.285(3)
C10 C12 1.471(3)
C10 C11 1.482(4)
C11 H11A 0.9600
C11 H11B 0.9600
C11 H11C 0.9600
C12 N4 1.361(3)
C12 C13 1.384(4)
C13 C14 1.391(4)
C13 H13 0.9300
C14 C15 1.380(4)
C14 H14 0.9300
C15 C16 1.391(4)
C15 H15 0.9300
C16 N4 1.339(3)
C16 H16 0.9300

loop_
_geom_hbond_atom_site_label_D
_geom_hbond_atom_site_label_H
_geom_hbond_atom_site_label_A
_geom_hbond_distance_DH
_geom_hbond_distance_HA
_geom_hbond_distance_DA
_geom_hbond_angle_DHA
_geom_hbond_site_symmetry_A
C13 H13 Br1 0.93 2.98 3.623(3) 127.2 1_655
C11 H11A Br1 0.96 3.05 3.978(3) 163.8 2_666
C8 H8A Br2 0.97 3.01 3.710(3) 130.0 2_656

loop_
_geom_torsion_atom_site_label_1
_geom_torsion_atom_site_label_2
_geom_torsion_atom_site_label_3
_geom_torsion_atom_site_label_4
_geom_torsion
N1 C1 C2 C3 0.6(4)
C1 C2 C3 C4 1.4(4)
C2 C3 C4 C5 -1.0(4)
C3 C4 C5 N1 -1.6(4)
C3 C4 C5 C6 177.5(2)
N1 C5 C6 N2 1.5(3)
C4 C5 C6 N2 -177.7(2)
N1 C5 C6 C7 -177.2(2)
C4 C5 C6 C7 3.6(4)
N2 C8 C9 N3 -29.7(3)
N3 C10 C12 N4 4.6(3)
C11 C10 C12 N4 -175.8(2)
N3 C10 C12 C13 -173.6(2)
C11 C10 C12 C13 6.0(4)
N4 C12 C13 C14 -1.7(4)
C10 C12 C13 C14 176.4(2)
C12 C13 C14 C15 0.2(4)
C13 C14 C15 C16 0.2(4)
C14 C15 C16 N4 0.9(4)
C2 C1 N1 C5 -3.1(4)
C2 C1 N1 Co1 179.20(18)
C4 C5 N1 C1 3.7(3)
C6 C5 N1 C1 -175.6(2)
C4 C5 N1 Co1 -178.25(19)
C6 C5 N1 Co1 2.5(3)
C5 C6 N2 C8 -173.4(2)
C7 C6 N2 C8 5.2(4)
C5 C6 N2 Co1 -5.2(3)
C7 C6 N2 Co1 173.4(2)
C9 C8 N2 C6 -166.8(2)
C9 C8 N2 Co1 24.7(3)
N3 Co1 N2 C6 -179.1(2)
N4 Co1 N2 C6 -155.1(3)
N1 Co1 N2 C6 5.35(19)
Br2 Co1 N2 C6 -87.63(19)
Br1 Co1 N2 C6 94.06(19)
N3 Co1 N2 C8 -9.77(17)
N4 Co1 N2 C8 14.3(5)
N1 Co1 N2 C8 174.72(18)
Br2 Co1 N2 C8 81.75(16)
Br1 Co1 N2 C8 -96.56(16)
C12 C10 N3 C9 -176.6(2)
C11 C10 N3 C9 3.9(4)
C12 C10 N3 Co1 -7.5(3)
C11 C10 N3 Co1 173.0(2)
C8 C9 N3 C10 -166.7(2)
C8 C9 N3 Co1 24.0(3)
N2 Co1 N3 C10 -178.99(19)
N4 Co1 N3 C10 6.12(19)
N1 Co1 N3 C10 -158.0(3)
Br2 Co1 N3 C10 92.68(18)
Br1 Co1 N3 C10 -86.07(18)
N2 Co1 N3 C9 -8.82(18)
N4 Co1 N3 C9 176.28(18)
N1 Co1 N3 C9 12.2(5)
Br2 Co1 N3 C9 -97.16(17)
Br1 Co1 N3 C9 84.10(17)
C15 C16 N4 C12 -2.4(3)
C15 C16 N4 Co1 -176.84(17)
C13 C12 N4 C16 2.8(3)
C10 C12 N4 C16 -175.4(2)
C13 C12 N4 Co1 178.29(19)
C10 C12 N4 Co1 0.0(2)
